data_7016914
loop_
_publ_author_name
'Griffiths, D. Vaughan'
'Cheong, Yuen-Ki'
'Duncanson, Philip'
'Motevalli, Majid'

_publ_section_title
;
 Studies of the reactions of tripodal pyridine-containing ligands with
 Re(CO)(5)Br leading to rheniumtricarbonyl complexes with potential
 biomedical applications.
;
_journal_issue 39
_journal_name_full 'Dalton transactions (Cambridge, England : 2003)'
_journal_page_first 10215
_journal_page_last 10228
_journal_paper_doi 10.1039/c1dt11020a
_journal_volume 40
_journal_year 2011
_chemical_formula_sum 'C23 H18 Br N4 O4 Re'
_chemical_formula_weight 680.52
_chemical_name_systematic
;
?
;
_space_group_IT_number 2
_symmetry_cell_setting triclinic
_symmetry_Int_Tables_number 2
_symmetry_space_group_name_Hall '-P 1'
_symmetry_space_group_name_H-M 'P -1'
_atom_sites_solution_hydrogens geom
_atom_sites_solution_primary direct
_atom_sites_solution_secondary difmap
_audit_creation_method SHELXL-97
_cell_angle_alpha 74.81(4)
_cell_angle_beta 80.92(4)
_cell_angle_gamma 94.31(6)
_cell_formula_units_Z 2
_cell_length_a 7.602(3)
_cell_length_b 12.208(8)
_cell_length_c 13.094(5)
_cell_measurement_reflns_used 25
_cell_measurement_temperature 160(2)
_cell_measurement_theta_max 12.318
_cell_measurement_theta_min 10.327
_cell_volume 1149.4(10)
_computing_cell_refinement 'CAD4 /PC (Enraf Nonius, 1994)'
_computing_data_collection 'CAD4 /PC (Enraf Nonius, 1994)'
_computing_data_reduction 'XCAD4 (Harms & Wocadlo, 1995)'
_computing_molecular_graphics 'Ortep-3 for Windows (Farrugia, 1997)'
_computing_publication_material 'WinGX publication routines (Farrugia, 1999)'
_computing_structure_refinement 'SHELXL-97 (Sheldrick, 2008)'
_computing_structure_solution 'DIRDIF-99 (Beurskens, 1999)'
_diffrn_ambient_temperature 160(2)
_diffrn_detector 'scintillation LiI'
_diffrn_detector_dtime 1.195
_diffrn_measured_fraction_theta_full 0.990
_diffrn_measured_fraction_theta_max 0.990
_diffrn_measurement_device '\k-geometry diffractometer'
_diffrn_measurement_device_type 'Enraf Nonius CAD4'
_diffrn_measurement_method 'non-profiled omega/2theta scans'
_diffrn_radiation_monochromator graphite
_diffrn_radiation_probe x-ray
_diffrn_radiation_source 'fine-focus sealed tube'
_diffrn_radiation_type MoK\a
_diffrn_radiation_wavelength 0.71073
_diffrn_reflns_av_R_equivalents 0.0272
_diffrn_reflns_av_sigmaI/netI 0.0315
_diffrn_reflns_limit_h_max 9
_diffrn_reflns_limit_h_min 0
_diffrn_reflns_limit_k_max 14
_diffrn_reflns_limit_k_min -14
_diffrn_reflns_limit_l_max 15
_diffrn_reflns_limit_l_min -15
_diffrn_reflns_number 4336
_diffrn_reflns_theta_full 25.00
_diffrn_reflns_theta_max 25.00
_diffrn_reflns_theta_min 1.74
_diffrn_standards_decay_% 2
_diffrn_standards_interval_time 60
_diffrn_standards_number 2
_exptl_absorpt_coefficient_mu 7.062
_exptl_absorpt_correction_T_max 0.4173
_exptl_absorpt_correction_T_min 0.1744
_exptl_absorpt_correction_type psi-scan
_exptl_absorpt_process_details
;
North A.C.T., Phillips D.C. & Mathews F.S. (1968) Acta. Cryst. A24, 351
Number of psi-scan sets used was 3
Theta correction was applied.
Averaged transmission function was used.
No Fourier smoothing was applied.

;
_exptl_crystal_colour colourless
_exptl_crystal_density_diffrn 1.966
_exptl_crystal_density_method 'not measured'
_exptl_crystal_description block
_exptl_crystal_F_000 652
_exptl_crystal_size_max 0.38
_exptl_crystal_size_mid 0.30
_exptl_crystal_size_min 0.15
_refine_diff_density_max 1.829
_refine_diff_density_min -2.056
_refine_diff_density_rms 0.153
_refine_ls_extinction_method none
_refine_ls_goodness_of_fit_ref 1.024
_refine_ls_hydrogen_treatment mixed
_refine_ls_matrix_type full
_refine_ls_number_parameters 291
_refine_ls_number_reflns 4005
_refine_ls_number_restraints 0
_refine_ls_restrained_S_all 1.024
_refine_ls_R_factor_all 0.0403
_refine_ls_R_factor_gt 0.0309
_refine_ls_shift/su_max 0.001
_refine_ls_shift/su_mean 0.000
_refine_ls_structure_factor_coef Fsqd
_refine_ls_weighting_details 'calc w=1/[\s^2^(Fo^2^)+(0.0602P)^2^+0.0000P] where P=(Fo^2^+2Fc^2^)/3'
_refine_ls_weighting_scheme calc
_refine_ls_wR_factor_gt 0.0773
_refine_ls_wR_factor_ref 0.0799
_reflns_number_gt 3529
_reflns_number_total 4005
_reflns_threshold_expression >2\s(I)
_cod_data_source_file c1dt11020a.txt
_cod_data_source_block pd-4-139
_cod_database_code 7016914

loop_
_symmetry_equiv_pos_as_xyz
'x, y, z'
'-x, -y, -z'

loop_
_atom_site_label
_atom_site_type_symbol
_atom_site_fract_x
_atom_site_fract_y
_atom_site_fract_z
_atom_site_U_iso_or_equiv
_atom_site_adp_type
_atom_site_occupancy
_atom_site_symmetry_multiplicity
_atom_site_calc_flag
_atom_site_refinement_flags
C1 C 0.4520(8) 0.2317(5) 0.2572(5) 0.0288(13) Uani 1 1 d .
C2 C 0.3468(9) 0.3933(5) 0.3444(5) 0.0329(13) Uani 1 1 d .
C3 C 0.1914(9) 0.1784(5) 0.4241(5) 0.0366(14) Uani 1 1 d .
C4 C 0.2857(7) 0.2599(4) 0.0421(4) 0.0225(11) Uani 1 1 d .
H4 H 0.3857 0.2415 0.0826 0.027 Uiso 1 1 calc R
C5 C 0.2610(6) 0.3836(4) 0.0342(4) 0.0202(10) Uani 1 1 d .
C6 C 0.2529(7) 0.4633(5) -0.0619(4) 0.0283(12) Uani 1 1 d .
H6 H 0.2643 0.4413 -0.1268 0.034 Uiso 1 1 calc R
C7 C 0.2286(7) 0.5740(5) -0.0635(4) 0.0284(12) Uani 1 1 d .
H7 H 0.2202 0.6289 -0.1285 0.034 Uiso 1 1 calc R
C8 C 0.2168(7) 0.6037(4) 0.0324(4) 0.0281(12) Uani 1 1 d .
H8 H 0.2044 0.6803 0.0336 0.034 Uiso 1 1 calc R
C9 C 0.2230(7) 0.5224(4) 0.1243(4) 0.0247(11) Uani 1 1 d .
H9 H 0.2130 0.5439 0.1894 0.030 Uiso 1 1 calc R
C10 C 0.1191(7) 0.1805(4) 0.1081(4) 0.0211(11) Uani 1 1 d .
C11 C 0.0084(7) 0.1174(4) 0.0630(4) 0.0259(12) Uani 1 1 d .
H11 H 0.0313 0.1268 -0.0124 0.031 Uiso 1 1 calc R
C12 C -0.1329(7) 0.0422(4) 0.1273(5) 0.0269(12) Uani 1 1 d .
H12 H -0.2103 0.0002 0.0969 0.032 Uiso 1 1 calc R
C13 C -0.1620(7) 0.0280(4) 0.2374(4) 0.0264(12) Uani 1 1 d .
H13 H -0.2534 -0.0280 0.2844 0.032 Uiso 1 1 calc R
C14 C -0.0556(7) 0.0967(4) 0.2771(4) 0.0257(11) Uani 1 1 d .
H14 H -0.0800 0.0899 0.3521 0.031 Uiso 1 1 calc R
C15 C 0.4838(7) 0.1849(4) -0.0816(4) 0.0234(11) Uani 1 1 d .
C16 C 0.5357(5) 0.1772(3) -0.1941(2) 0.0223(11) Uani 1 1 d G
C17 C 0.6200(5) 0.0842(3) -0.2101(2) 0.0312(13) Uani 1 1 d G
H17 H 0.6428 0.0274 -0.1501 0.037 Uiso 1 1 calc R
C18 C 0.6708(6) 0.0744(3) -0.3137(3) 0.0381(15) Uani 1 1 d G
H18 H 0.7283 0.0109 -0.3246 0.046 Uiso 1 1 calc R
C19 C 0.6374(6) 0.1575(3) -0.4014(2) 0.0429(16) Uani 1 1 d G
H19 H 0.6721 0.1508 -0.4722 0.051 Uiso 1 1 calc R
C20 C 0.5532(6) 0.2504(3) -0.3854(2) 0.0426(16) Uani 1 1 d G
H20 H 0.5303 0.3073 -0.4453 0.051 Uiso 1 1 calc R
C21 C 0.5023(5) 0.2603(2) -0.2817(3) 0.0330(13) Uani 1 1 d G
H21 H 0.4448 0.3238 -0.2708 0.040 Uiso 1 1 calc R
C22 C 0.0200(13) 0.3615(7) 0.6008(6) 0.061(2) Uani 1 1 d .
H22A H 0.1365 0.3956 0.5554 0.091 Uiso 1 1 calc R
H22B H -0.0607 0.4206 0.5993 0.091 Uiso 1 1 calc R
H22C H -0.0321 0.3014 0.5735 0.091 Uiso 1 1 calc R
C23 C 0.0439(8) 0.3126(5) 0.7102(5) 0.0345(13) Uani 1 1 d .
N1 N 0.3403(6) 0.2418(4) -0.0618(4) 0.0248(10) Uani 1 1 d .
N2 N 0.0829(6) 0.1740(3) 0.2142(3) 0.0200(9) Uani 1 1 d .
N3 N 0.2425(6) 0.4131(3) 0.1282(3) 0.0222(9) Uani 1 1 d .
N4 N 0.0620(8) 0.2774(5) 0.7955(4) 0.0468(14) Uani 1 1 d .
O1 O 0.5825(6) 0.1934(4) 0.2448(4) 0.0447(11) Uani 1 1 d .
O2 O 0.4209(7) 0.4571(4) 0.3799(4) 0.0491(12) Uani 1 1 d .
O3 O 0.1727(7) 0.1124(4) 0.5075(3) 0.0526(13) Uani 1 1 d .
O4 O 0.5676(5) 0.1437(3) -0.0112(3) 0.0313(9) Uani 1 1 d .
Re1 Re 0.22795(3) 0.287515(16) 0.286710(15) 0.02120(9) Uani 1 1 d .
Br1 Br -0.08431(8) 0.35737(5) 0.33460(4) 0.03028(14) Uani 1 1 d .
H1 H 0.276(8) 0.258(5) -0.107(5) 0.024(16) Uiso 1 1 d .

loop_
_atom_site_aniso_label
_atom_site_aniso_U_11
_atom_site_aniso_U_22
_atom_site_aniso_U_33
_atom_site_aniso_U_23
_atom_site_aniso_U_13
_atom_site_aniso_U_12
C1 0.035(3) 0.023(3) 0.031(3) -0.006(2) -0.018(3) 0.003(2)
C2 0.052(4) 0.024(3) 0.022(3) -0.001(2) -0.014(3) 0.005(3)
C3 0.051(4) 0.031(3) 0.033(4) -0.016(3) -0.012(3) -0.002(3)
C4 0.025(3) 0.028(3) 0.014(2) -0.007(2) -0.003(2) 0.003(2)
C5 0.020(3) 0.022(3) 0.015(2) -0.002(2) 0.001(2) -0.001(2)
C6 0.033(3) 0.030(3) 0.020(3) -0.004(2) -0.006(2) 0.002(2)
C7 0.035(3) 0.024(3) 0.020(3) 0.005(2) -0.004(2) 0.001(2)
C8 0.028(3) 0.019(3) 0.030(3) 0.002(2) -0.003(2) -0.001(2)
C9 0.032(3) 0.021(3) 0.022(3) -0.007(2) -0.007(2) 0.001(2)
C10 0.029(3) 0.018(2) 0.016(2) -0.004(2) -0.003(2) 0.007(2)
C11 0.035(3) 0.023(3) 0.023(3) -0.010(2) -0.010(2) 0.004(2)
C12 0.029(3) 0.023(3) 0.035(3) -0.016(2) -0.009(2) 0.004(2)
C13 0.030(3) 0.019(2) 0.027(3) -0.004(2) -0.001(2) 0.001(2)
C14 0.037(3) 0.021(3) 0.017(3) -0.002(2) -0.002(2) 0.003(2)
C15 0.033(3) 0.012(2) 0.022(3) -0.003(2) -0.003(2) -0.004(2)
C16 0.029(3) 0.015(2) 0.019(3) -0.003(2) 0.002(2) -0.001(2)
C17 0.042(3) 0.024(3) 0.027(3) -0.006(2) -0.006(3) 0.009(2)
C18 0.047(4) 0.028(3) 0.037(3) -0.014(3) 0.008(3) 0.004(3)
C19 0.050(4) 0.051(4) 0.022(3) -0.009(3) 0.010(3) 0.005(3)
C20 0.058(4) 0.041(4) 0.018(3) 0.003(3) 0.011(3) 0.015(3)
C21 0.044(3) 0.024(3) 0.022(3) 0.005(2) 0.002(3) 0.007(2)
C22 0.105(7) 0.056(5) 0.029(4) -0.015(3) -0.028(4) 0.015(4)
C23 0.042(4) 0.039(3) 0.024(3) -0.010(3) -0.009(3) 0.009(3)
N1 0.029(2) 0.032(3) 0.015(2) -0.0077(19) -0.0061(19) 0.0083(19)
N2 0.028(2) 0.017(2) 0.013(2) -0.0029(16) 0.0005(17) 0.0033(17)
N3 0.030(2) 0.017(2) 0.016(2) 0.0014(17) -0.0052(18) 0.0020(17)
N4 0.058(4) 0.056(4) 0.025(3) -0.006(3) -0.011(3) 0.014(3)
O1 0.039(3) 0.032(2) 0.064(3) -0.009(2) -0.017(2) 0.008(2)
O2 0.080(4) 0.026(2) 0.047(3) -0.011(2) -0.031(3) 0.000(2)
O3 0.090(4) 0.040(3) 0.016(2) 0.011(2) -0.017(2) -0.010(2)
O4 0.041(2) 0.031(2) 0.026(2) -0.0103(17) -0.0122(18) 0.0112(18)
Re1 0.03359(14) 0.01653(12) 0.01267(13) -0.00150(8) -0.00701(8) 0.00142(8)
Br1 0.0407(3) 0.0326(3) 0.0180(3) -0.0092(2) -0.0024(2) 0.0061(2)

loop_
_atom_type_symbol
_atom_type_description
_atom_type_scat_dispersion_real
_atom_type_scat_dispersion_imag
_atom_type_scat_source
C C 0.0033 0.0016 'International Tables Vol C Tables 4.2.6.8 and 6.1.1.4'
H H 0.0000 0.0000 'International Tables Vol C Tables 4.2.6.8 and 6.1.1.4'
N N 0.0061 0.0033 'International Tables Vol C Tables 4.2.6.8 and 6.1.1.4'
O O 0.0106 0.0060 'International Tables Vol C Tables 4.2.6.8 and 6.1.1.4'
Re Re -1.0185 7.2310 'International Tables Vol C Tables 4.2.6.8 and 6.1.1.4'
Br Br -0.2901 2.4595 'International Tables Vol C Tables 4.2.6.8 and 6.1.1.4'

loop_
_geom_angle_atom_site_label_1
_geom_angle_atom_site_label_2
_geom_angle_atom_site_label_3
_geom_angle
O1 C1 Re1 176.0(5)
O2 C2 Re1 179.2(5)
O3 C3 Re1 178.7(6)
N1 C4 C5 112.1(4)
N1 C4 C10 112.9(4)
C5 C4 C10 110.9(4)
N1 C4 H4 106.8
C5 C4 H4 106.8
C10 C4 H4 106.8
N3 C5 C6 120.8(5)
N3 C5 C4 116.2(4)
C6 C5 C4 123.1(5)
C7 C6 C5 120.2(5)
C7 C6 H6 119.9
C5 C6 H6 119.9
C6 C7 C8 118.3(5)
C6 C7 H7 120.9
C8 C7 H7 120.9
C9 C8 C7 119.3(5)
C9 C8 H8 120.4
C7 C8 H8 120.4
N3 C9 C8 123.5(5)
N3 C9 H9 118.2
C8 C9 H9 118.2
N2 C10 C11 121.1(5)
N2 C10 C4 116.3(4)
C11 C10 C4 122.6(5)
C12 C11 C10 120.0(5)
C12 C11 H11 120.0
C10 C11 H11 120.0
C11 C12 C13 119.2(5)
C11 C12 H12 120.4
C13 C12 H12 120.4
C14 C13 C12 118.5(5)
C14 C13 H13 120.7
C12 C13 H13 120.7
N2 C14 C13 123.1(5)
N2 C14 H14 118.4
C13 C14 H14 118.4
O4 C15 N1 121.8(5)
O4 C15 C16 121.6(5)
N1 C15 C16 116.6(4)
C17 C16 C21 120.0
C17 C16 C15 118.4(3)
C21 C16 C15 121.6(3)
C16 C17 C18 120.0
C16 C17 H17 120.0
C18 C17 H17 120.0
C19 C18 C17 120.0
C19 C18 H18 120.0
C17 C18 H18 120.0
C18 C19 C20 120.0
C18 C19 H19 120.0
C20 C19 H19 120.0
C21 C20 C19 120.0
C21 C20 H20 120.0
C19 C20 H20 120.0
C20 C21 C16 120.0
C20 C21 H21 120.0
C16 C21 H21 120.0
C23 C22 H22A 109.5
C23 C22 H22B 109.5
H22A C22 H22B 109.5
C23 C22 H22C 109.5
H22A C22 H22C 109.5
H22B C22 H22C 109.5
N4 C23 C22 178.2(7)
C15 N1 C4 121.0(5)
C15 N1 H1 119(4)
C4 N1 H1 119(4)
C10 N2 C14 117.8(4)
C10 N2 Re1 123.1(3)
C14 N2 Re1 119.0(3)
C9 N3 C5 117.9(4)
C9 N3 Re1 119.0(4)
C5 N3 Re1 122.9(3)
C2 Re1 C3 88.9(2)
C2 Re1 C1 87.9(3)
C3 Re1 C1 86.7(3)
C2 Re1 N2 176.43(18)
C3 Re1 N2 93.9(2)
C1 Re1 N2 94.4(2)
C2 Re1 N3 93.9(2)
C3 Re1 N3 174.6(2)
C1 Re1 N3 98.1(2)
N2 Re1 N3 83.17(16)
C2 Re1 Br1 92.4(2)
C3 Re1 Br1 91.0(2)
C1 Re1 Br1 177.66(17)
N2 Re1 Br1 85.31(12)
N3 Re1 Br1 84.21(13)

loop_
_geom_bond_atom_site_label_1
_geom_bond_atom_site_label_2
_geom_bond_distance
C1 O1 1.135(7)
C1 Re1 1.902(6)
C2 O2 1.161(7)
C2 Re1 1.898(6)
C3 O3 1.156(7)
C3 Re1 1.902(6)
C4 N1 1.437(7)
C4 C5 1.514(7)
C4 C10 1.524(7)
C4 H4 1.0000
C5 N3 1.360(7)
C5 C6 1.389(7)
C6 C7 1.373(8)
C6 H6 0.9500
C7 C8 1.386(8)
C7 H7 0.9500
C8 C9 1.355(7)
C8 H8 0.9500
C9 N3 1.342(7)
C9 H9 0.9500
C10 N2 1.353(6)
C10 C11 1.396(7)
C11 C12 1.367(8)
C11 H11 0.9500
C12 C13 1.386(8)
C12 H12 0.9500
C13 C14 1.373(8)
C13 H13 0.9500
C14 N2 1.359(7)
C14 H14 0.9500
C15 O4 1.224(6)
C15 N1 1.363(7)
C15 C16 1.494(6)
C16 C17 1.3900
C16 C21 1.3900
C17 C18 1.3900
C17 H17 0.9500
C18 C19 1.3900
C18 H18 0.9500
C19 C20 1.3900
C19 H19 0.9500
C20 C21 1.3900
C20 H20 0.9500
C21 H21 0.9500
C22 C23 1.446(9)
C22 H22A 0.9800
C22 H22B 0.9800
C22 H22C 0.9800
C23 N4 1.121(8)
N1 H1 0.82(6)
N2 Re1 2.198(4)
N3 Re1 2.215(4)
Re1 Br1 2.6212(14)

loop_
_geom_hbond_atom_site_label_D
_geom_hbond_atom_site_label_H
_geom_hbond_atom_site_label_A
_geom_hbond_distance_DH
_geom_hbond_distance_HA
_geom_hbond_distance_DA
_geom_hbond_angle_DHA
_geom_hbond_site_symmetry_A
N1 H1 N4 0.82(6) 2.21(6) 3.019(7) 168(6) 1_554

loop_
_geom_torsion_atom_site_label_1
_geom_torsion_atom_site_label_2
_geom_torsion_atom_site_label_3
_geom_torsion_atom_site_label_4
_geom_torsion
N1 C4 C5 N3 -168.1(4)
C10 C4 C5 N3 64.6(6)
N1 C4 C5 C6 13.4(7)
C10 C4 C5 C6 -113.9(5)
N3 C5 C6 C7 0.9(8)
C4 C5 C6 C7 179.4(5)
C5 C6 C7 C8 1.4(8)
C6 C7 C8 C9 -2.3(8)
C7 C8 C9 N3 0.9(8)
N1 C4 C10 N2 165.6(4)
C5 C4 C10 N2 -67.6(6)
N1 C4 C10 C11 -14.4(7)
C5 C4 C10 C11 112.4(5)
N2 C10 C11 C12 -4.1(8)
C4 C10 C11 C12 175.9(5)
C10 C11 C12 C13 -1.4(8)
C11 C12 C13 C14 5.0(8)
C12 C13 C14 N2 -3.5(8)
O4 C15 C16 C17 29.0(6)
N1 C15 C16 C17 -152.0(4)
O4 C15 C16 C21 -150.7(4)
N1 C15 C16 C21 28.2(6)
C21 C16 C17 C18 0.0
C15 C16 C17 C18 -179.8(4)
C16 C17 C18 C19 0.0
C17 C18 C19 C20 0.0
C18 C19 C20 C21 0.0
C19 C20 C21 C16 0.0
C17 C16 C21 C20 0.0
C15 C16 C21 C20 179.8(4)
O4 C15 N1 C4 2.6(8)
C16 C15 N1 C4 -176.3(4)
C5 C4 N1 C15 130.0(5)
C10 C4 N1 C15 -103.9(5)
C11 C10 N2 C14 5.5(7)
C4 C10 N2 C14 -174.5(4)
C11 C10 N2 Re1 -171.3(4)
C4 C10 N2 Re1 8.7(6)
C13 C14 N2 C10 -1.8(8)
C13 C14 N2 Re1 175.2(4)
C8 C9 N3 C5 1.5(8)
C8 C9 N3 Re1 -175.1(4)
C6 C5 N3 C9 -2.4(7)
C4 C5 N3 C9 179.0(4)
C6 C5 N3 Re1 174.0(4)
C4 C5 N3 Re1 -4.5(6)
O2 C2 Re1 C3 61(42)
O2 C2 Re1 C1 -25(42)
O2 C2 Re1 N2 -157(40)
O2 C2 Re1 N3 -123(42)
O2 C2 Re1 Br1 152(42)
O3 C3 Re1 C2 -52(24)
O3 C3 Re1 C1 36(24)
O3 C3 Re1 N2 130(24)
O3 C3 Re1 N3 -173(100)
O3 C3 Re1 Br1 -145(24)
O1 C1 Re1 C2 99(7)
O1 C1 Re1 C3 10(7)
O1 C1 Re1 N2 -84(7)
O1 C1 Re1 N3 -167(7)
O1 C1 Re1 Br1 0(11)
C10 N2 Re1 C2 67(3)
C14 N2 Re1 C2 -110(3)
C10 N2 Re1 C3 -151.8(4)
C14 N2 Re1 C3 31.4(4)
C10 N2 Re1 C1 -64.8(4)
C14 N2 Re1 C1 118.4(4)
C10 N2 Re1 N3 32.8(4)
C14 N2 Re1 N3 -144.0(4)
C10 N2 Re1 Br1 117.5(4)
C14 N2 Re1 Br1 -59.3(4)
C9 N3 Re1 C2 -36.8(4)
C5 N3 Re1 C2 146.8(4)
C9 N3 Re1 C3 83(2)
C5 N3 Re1 C3 -93(2)
C9 N3 Re1 C1 -125.3(4)
C5 N3 Re1 C1 58.3(4)
C9 N3 Re1 N2 141.2(4)
C5 N3 Re1 N2 -35.2(4)
C9 N3 Re1 Br1 55.2(4)
C5 N3 Re1 Br1 -121.2(4)
